data_2108114
loop_
_publ_author_name
'Bindi, Luca'
'Pet\<r\'i\<cek, V\'aclav'
'Biagioni, Cristian'
'Pl\'a\<sil, Jakub'
'Mo\"elo, Yves'

_publ_section_title
;
 Could incommensurability in sulfosalts be more common than thought? The
 case of meneghinite, CuPb~13~Sb~7~S~24~
;
_journal_coeditor_code XK5035
_journal_issue 3
_journal_name_full 'Acta Crystallographica Section B'
_journal_page_first 369
_journal_page_last 376
_journal_paper_doi 10.1107/S2052520617002657
_journal_volume 73
_journal_year 2017
_chemical_formula_sum 'Cu0.966 Pb13.196 S24 Sb6.804'
_chemical_formula_weight 4393.3
_chemical_name_systematic ' ?'
_space_group_IT_number 62
_space_group_ssg_name Pnma(0\b0)00s
_symmetry_cell_setting orthorhombic
_symmetry_space_group_name_Hall '-P 2ac 2n'
_symmetry_space_group_name_H-M 'P n m a'
_cell_angle_alpha 90.000(5)
_cell_angle_beta 90.000(6)
_cell_angle_gamma 90.000(5)
_cell_formula_units_Z 1
_cell_length_a 24.0549(3)
_cell_length_b 4.1291(6)
_cell_length_c 11.3361(16)
_cell_measurement_temperature 297.4
_cell_modulation_dimension 1
_cell_volume 1126.0(2)
_diffrn_ambient_temperature 297.4
_diffrn_measurement_device 'four-circle diffractometer'
_diffrn_measurement_device_type 'Oxford Diffraction CCD'
_diffrn_radiation_monochromator graphite
_diffrn_radiation_probe x-ray
_diffrn_radiation_source 'X-ray tube'
_diffrn_radiation_type 'Mo K\a'
_diffrn_radiation_wavelength 0.71073
_exptl_absorpt_coefficient_mu 54.685
_exptl_crystal_density_diffrn 6.4791
_exptl_crystal_F_000 1839
_refine_ls_extinction_method none
_refine_ls_goodness_of_fit_gt 2.21
_refine_ls_goodness_of_fit_ref 1.97
_refine_ls_number_constraints 78
_refine_ls_number_parameters 216
_refine_ls_number_reflns 6604
_refine_ls_number_restraints 0
_refine_ls_R_factor_all 0.0682
_refine_ls_R_factor_gt 0.0479
_refine_ls_shift/su_max 0.8073
_refine_ls_shift/su_mean 0.0432
_refine_ls_structure_factor_coef Fsqd
_refine_ls_weighting_details w=1/(\s^2^(I)+0.0004I^2^)
_refine_ls_weighting_scheme sigma
_refine_ls_wR_factor_gt 0.1076
_refine_ls_wR_factor_ref 0.1145
_reflns_number_gt 4696
_reflns_number_total 6604
_reflns_threshold_expression I>3\s(I)
_cod_data_source_file xk5035sup1.cif
_cod_data_source_block I
_cod_depositor_comments
;
The following automatic conversions were performed:

'_diffrn_radiation_probe' value 'X-ray' changed to 'x-ray' according
to
/home/data/users/saulius/crontab/automatic-downloads/rss-feeds/IUCr/lib/dictionaries/cif_core.dic
dictionary named 'cif_core.dic' version 2.4.2 from 2011-04-26.

Automatic conversion script
Id: cif_fix_values 4973 2017-02-22 13:04:09Z antanas 
;
_cod_database_code 2108114

loop_
_space_group_symop_id
_space_group_symop_operation_xyz
1 x,y,z
2 -x+0.5,-y,z+0.5
3 -x,y+0.5,-z
4 x+0.5,-y+0.5,-z+0.5
5 -x,-y,-z
6 x+0.5,y,-z+0.5
7 x,-y+0.5,z
8 -x+0.5,y+0.5,z+0.5

loop_
_space_group_symop_ssg_id
_space_group_symop_ssg_operation_algebraic
1 x1,x2,x3,x4
2 -x1+1/2,-x2,x3+1/2,-x4+1/2
3 -x1,x2+1/2,-x3,x4+1/2
4 x1+1/2,-x2+1/2,-x3+1/2,-x4
5 -x1,-x2,-x3,-x4
6 x1+1/2,x2,-x3+1/2,x4+1/2
7 x1,-x2+1/2,x3,-x4+1/2
8 -x1+1/2,x2+1/2,x3+1/2,x4

loop_
_atom_site_label
_atom_site_type_symbol
_atom_site_fract_x
_atom_site_fract_y
_atom_site_fract_z
_atom_site_adp_type
_atom_site_U_iso_or_equiv
_atom_site_site_symmetry_multiplicity
_atom_site_occupancy
_atom_site_calc_flag
Cu1 Cu 0.247(2) 0.25 -0.209(5) Uani 0.0388(11) 4 0.239(4) d
Pb1 Pb 0.125229(14) 0.25 0.15769(3) Uani 0.02675(11) 4 1 d
Pb2 Pb 0.064759(19) 0.75 0.46575(4) Uani 0.02537(16) 4 0.4800(17) d
Sb2 Sb 0.064759(19) 0.75 0.46575(4) Uani 0.02537(16) 4 0.5199(17) d
Pb3 Pb 0.025121(19) 0.25 -0.15251(4) Uani 0.02636(16) 4 0.5246(18) d
Sb3 Sb 0.025121(19) 0.25 -0.15251(4) Uani 0.02636(16) 4 0.4754(18) d
Pb4 Pb 0.215255(15) 0.25 0.48311(4) Uani 0.03405(13) 4 1 d
Pb5 Pb 0.15041(2) 0.75 -0.21855(5) Uani 0.02817(16) 4 0.2841 d
Sb5 Sb 0.15041(2) 0.75 -0.21855(5) Uani 0.02817(16) 4 0.7159 d
S1 S 0.15229(8) 0.75 0.33925(19) Uani 0.0214(6) 4 1 d
S2 S -0.06368(9) 0.25 -0.02736(18) Uani 0.0214(6) 4 1 d
S3 S 0.23688(9) 0.75 -0.3373(2) Uani 0.0244(6) 4 1 d
S4 S -0.02045(9) 0.75 -0.28375(19) Uani 0.0240(6) 4 1 d
S5 S 0.10735(9) 0.25 0.5944(2) Uani 0.0263(6) 4 1 d
S6 S 0.18416(9) 0.25 -0.0896(2) Uani 0.0353(7) 4 1 d

loop_
_atom_site_aniso_label
_atom_site_aniso_type_symbol
_atom_site_aniso_U_11
_atom_site_aniso_U_22
_atom_site_aniso_U_33
_atom_site_aniso_U_12
_atom_site_aniso_U_13
_atom_site_aniso_U_23
Cu1 Cu 0.0318(17) 0.0351(18) 0.050(2) 0 -0.0051(14) 0
Pb1 Pb 0.02884(19) 0.02372(18) 0.0277(2) 0 0.00114(13) 0
Pb2 Pb 0.0275(3) 0.0243(3) 0.0244(3) 0 0.00051(18) 0
Sb2 Sb 0.0275(3) 0.0243(3) 0.0244(3) 0 0.00051(18) 0
Pb3 Pb 0.0291(3) 0.0243(3) 0.0257(3) 0 0.00392(18) 0
Sb3 Sb 0.0291(3) 0.0243(3) 0.0257(3) 0 0.00392(18) 0
Pb4 Pb 0.02498(19) 0.0333(2) 0.0439(3) 0 0.00206(15) 0
Pb5 Pb 0.0236(3) 0.0335(3) 0.0275(3) 0 -0.0003(2) 0
Sb5 Sb 0.0236(3) 0.0335(3) 0.0275(3) 0 -0.0003(2) 0
S1 S 0.0222(10) 0.0230(10) 0.0189(10) 0 0.0000(8) 0
S2 S 0.0240(10) 0.0214(10) 0.0188(10) 0 0.0008(8) 0
S3 S 0.0255(10) 0.0248(10) 0.0229(11) 0 0.0033(8) 0
S4 S 0.0252(10) 0.0260(10) 0.0207(11) 0 -0.0007(8) 0
S5 S 0.0273(10) 0.0279(11) 0.0237(11) 0 0.0002(8) 0
S6 S 0.0259(11) 0.0552(15) 0.0247(12) 0 -0.0001(9) 0

loop_
_atom_site_displace_Fourier_atom_site_label
_atom_site_displace_Fourier_axis
_atom_site_displace_Fourier_wave_vector_seq_id
_atom_site_displace_Fourier_param_cos
_atom_site_displace_Fourier_param_sin
Cu1 x 1 0 0.010(3)
Cu1 y 1 -0.014(17) 0
Cu1 z 1 0 -0.050(8)
Cu1 x 2 0.0043(13) 0
Cu1 y 2 0 0.011(13)
Cu1 z 2 -0.020(3) 0
Pb1 x 1 0 -0.000915(17)
Pb1 y 1 0.00390(9) 0
Pb1 z 1 0 -0.00257(4)
Pb1 x 2 -0.00048(2) 0
Pb1 y 2 0 -0.00178(11)
Pb1 z 2 0.00309(4) 0
Pb2 x 1 0 -0.00573(2)
Pb2 y 1 0.01408(13) 0
Pb2 z 1 0 -0.00509(5)
Pb2 x 2 -0.00155(3) 0
Pb2 y 2 0 0.00265(16)
Pb2 z 2 -0.00430(6) 0
Sb2 x 1 0 -0.00573(2)
Sb2 y 1 0.01408(13) 0
Sb2 z 1 0 -0.00509(5)
Sb2 x 2 -0.00155(3) 0
Sb2 y 2 0 0.00265(16)
Sb2 z 2 -0.00430(6) 0
Pb3 x 1 0 0.00647(2)
Pb3 y 1 -0.00187(12) 0
Pb3 z 1 0 0.00950(5)
Pb3 x 2 0.00047(3) 0
Pb3 y 2 0 -0.00186(15)
Pb3 z 2 0.00515(6) 0
Sb3 x 1 0 0.00647(2)
Sb3 y 1 -0.00187(12) 0
Sb3 z 1 0 0.00950(5)
Sb3 x 2 0.00047(3) 0
Sb3 y 2 0 -0.00186(15)
Sb3 z 2 0.00515(6) 0
Pb4 x 1 0 0.001366(17)
Pb4 y 1 -0.00326(10) 0
Pb4 z 1 0 0.00588(5)
Pb4 x 2 0.00061(2) 0
Pb4 y 2 0 -0.00386(13)
Pb4 z 2 0.01081(5) 0
Pb5 x 1 0 0.00170(2)
Pb5 y 1 -0.02717(16) 0
Pb5 z 1 0 0.00210(6)
Pb5 x 2 0.00005(3) 0
Pb5 y 2 0 0.00641(18)
Pb5 z 2 -0.00484(6) 0
Sb5 x 1 0 0.00170(2)
Sb5 y 1 -0.02717(16) 0
Sb5 z 1 0 0.00210(6)
Sb5 x 2 0.00005(3) 0
Sb5 y 2 0 0.00641(18)
Sb5 z 2 -0.00484(6) 0
S1 x 1 0 0.00301(10)
S1 y 1 -0.0075(6) 0
S1 z 1 0 0.0011(2)
S1 x 2 -0.00003(12) 0
S1 y 2 0 -0.0004(7)
S1 z 2 -0.0015(3) 0
S2 x 1 0 -0.00279(10)
S2 y 1 -0.0104(6) 0
S2 z 1 0 0.0000(2)
S2 x 2 -0.00122(12) 0
S2 y 2 0 -0.0012(7)
S2 z 2 0.0021(3) 0
S3 x 1 0 -0.00467(11)
S3 y 1 0.0025(6) 0
S3 z 1 0 -0.0047(2)
S3 x 2 -0.00047(12) 0
S3 y 2 0 -0.0004(7)
S3 z 2 -0.0019(3) 0
S4 x 1 0 0.00085(10)
S4 y 1 -0.0513(6) 0
S4 z 1 0 0.0027(2)
S4 x 2 0.00103(13) 0
S4 y 2 0 -0.0016(7)
S4 z 2 -0.0011(3) 0
S5 x 1 0 -0.00317(11)
S5 y 1 -0.0575(7) 0
S5 z 1 0 -0.0019(3)
S5 x 2 -0.00106(13) 0
S5 y 2 0 0.0020(7)
S5 z 2 0.0020(3) 0
S6 x 1 0 0.00084(12)
S6 y 1 0.0690(9) 0
S6 z 1 0 0.0049(3)
S6 x 2 -0.00060(14) 0
S6 y 2 0 0.0197(9)
S6 z 2 0.0039(3) 0

loop_
_atom_site_Fourier_wave_vector_seq_id
_jana_atom_site_fourier_wave_vector_q1_coeff
1 1
2 2

loop_
_atom_site_occ_Fourier_atom_site_label
_atom_site_occ_Fourier_wave_vector_seq_id
_atom_site_occ_Fourier_param_cos
_atom_site_occ_Fourier_param_sin
Cu1 1 0 0.379(5)
Cu1 2 -0.174(4) 0
Pb2 1 0 0.548(4)
Pb2 2 0.000(5) 0
Sb2 1 0 -0.548(4)
Sb2 2 0.000(5) 0
Pb3 1 0 0.544(4)
Pb3 2 0.056(5) 0
Sb3 1 0 -0.544(4)
Sb3 2 -0.056(5) 0
Pb5 1 0 -0.394(4)
Pb5 2 -0.126(5) 0
Sb5 1 0 0.394(4)
Sb5 2 0.126(5) 0

loop_
_atom_site_U_Fourier_atom_site_label
_atom_site_U_Fourier_tens_elem
_atom_site_U_Fourier_wave_vector_seq_id
_atom_site_U_Fourier_param_cos
_atom_site_U_Fourier_param_sin
Pb1 U11 1 0 0.0012(2)
Pb1 U22 1 0 0.00131(20)
Pb1 U33 1 0 0.0005(3)
Pb1 U12 1 0.00111(16) 0
Pb1 U13 1 0 -0.00119(18)
Pb1 U23 1 0.00068(17) 0
Pb1 U11 2 -0.0028(3) 0
Pb1 U22 2 -0.0013(3) 0
Pb1 U33 2 0.0003(3) 0
Pb1 U12 2 0 -0.0002(2)
Pb1 U13 2 -0.0004(2) 0
Pb1 U23 2 0 -0.0005(2)
Pb2 U11 1 0 0.0011(3)
Pb2 U22 1 0 0.0016(3)
Pb2 U33 1 0 0.0012(4)
Pb2 U12 1 -0.0028(2) 0
Pb2 U13 1 0 0.0012(2)
Pb2 U23 1 -0.0014(2) 0
Pb2 U11 2 0.0083(4) 0
Pb2 U22 2 0.0023(4) 0
Pb2 U33 2 0.0042(4) 0
Pb2 U12 2 0 0.0006(3)
Pb2 U13 2 0.0036(3) 0
Pb2 U23 2 0 0.0015(3)
Sb2 U11 1 0 0.0011(3)
Sb2 U22 1 0 0.0016(3)
Sb2 U33 1 0 0.0012(4)
Sb2 U12 1 -0.0028(2) 0
Sb2 U13 1 0 0.0012(2)
Sb2 U23 1 -0.0014(2) 0
Sb2 U11 2 0.0083(4) 0
Sb2 U22 2 0.0023(4) 0
Sb2 U33 2 0.0042(4) 0
Sb2 U12 2 0 0.0006(3)
Sb2 U13 2 0.0036(3) 0
Sb2 U23 2 0 0.0015(3)
Pb3 U11 1 0 0.0029(3)
Pb3 U22 1 0 0.0023(3)
Pb3 U33 1 0 0.0031(4)
Pb3 U12 1 0.0003(2) 0
Pb3 U13 1 0 -0.0002(2)
Pb3 U23 1 -0.0013(2) 0
Pb3 U11 2 0.0076(4) 0
Pb3 U22 2 -0.0002(4) 0
Pb3 U33 2 0.0065(4) 0
Pb3 U12 2 0 0.0005(3)
Pb3 U13 2 0.0061(3) 0
Pb3 U23 2 0 -0.0004(3)
Sb3 U11 1 0 0.0029(3)
Sb3 U22 1 0 0.0023(3)
Sb3 U33 1 0 0.0031(4)
Sb3 U12 1 0.0003(2) 0
Sb3 U13 1 0 -0.0002(2)
Sb3 U23 1 -0.0013(2) 0
Sb3 U11 2 0.0076(4) 0
Sb3 U22 2 -0.0002(4) 0
Sb3 U33 2 0.0065(4) 0
Sb3 U12 2 0 0.0005(3)
Sb3 U13 2 0.0061(3) 0
Sb3 U23 2 0 -0.0004(3)
Pb4 U11 1 0 0.0000(2)
Pb4 U22 1 0 -0.0031(2)
Pb4 U33 1 0 -0.0128(3)
Pb4 U12 1 -0.00145(17) 0
Pb4 U13 1 0 0.0007(2)
Pb4 U23 1 -0.0064(2) 0
Pb4 U11 2 -0.0004(3) 0
Pb4 U22 2 -0.0025(3) 0
Pb4 U33 2 -0.0039(3) 0
Pb4 U12 2 0 -0.0004(3)
Pb4 U13 2 0.0024(2) 0
Pb4 U23 2 0 0.0013(2)
Pb5 U11 1 0 -0.0035(3)
Pb5 U22 1 0 -0.0006(4)
Pb5 U33 1 0 -0.0011(4)
Pb5 U12 1 0.0024(3) 0
Pb5 U13 1 0 -0.0001(2)
Pb5 U23 1 0.0092(3) 0
Pb5 U11 2 0.0007(5) 0
Pb5 U22 2 0.0092(5) 0
Pb5 U33 2 0.0059(5) 0
Pb5 U12 2 0 0.0006(3)
Pb5 U13 2 0.0008(3) 0
Pb5 U23 2 0 0.0007(3)
Sb5 U11 1 0 -0.0035(3)
Sb5 U22 1 0 -0.0006(4)
Sb5 U33 1 0 -0.0011(4)
Sb5 U12 1 0.0024(3) 0
Sb5 U13 1 0 -0.0001(2)
Sb5 U23 1 0.0092(3) 0
Sb5 U11 2 0.0007(5) 0
Sb5 U22 2 0.0092(5) 0
Sb5 U33 2 0.0059(5) 0
Sb5 U12 2 0 0.0006(3)
Sb5 U13 2 0.0008(3) 0
Sb5 U23 2 0 0.0007(3)

loop_
_atom_type_symbol
_atom_type_scat_dispersion_real
_atom_type_scat_dispersion_imag
_atom_type_scat_source
Cu 0.3201 1.2651 'International Tables Vol C tables 4.2.6.8 and 6.1.1.1'
Pb -3.3944 10.1111 'International Tables Vol C tables 4.2.6.8 and 6.1.1.1'
S 0.1246 0.1234 'International Tables Vol C tables 4.2.6.8 and 6.1.1.1'
Sb -0.5866 1.5461 'International Tables Vol C tables 4.2.6.8 and 6.1.1.1'

loop_
_cell_wave_vector_seq_id
_cell_wave_vector_x
_cell_wave_vector_y
_cell_wave_vector_z
1 0.000000 0.543300 0.000000

loop_
_geom_bond_atom_site_label_1
_geom_bond_atom_site_label_2
_geom_bond_site_ssg_symmetry_2
_geom_bond_distance_av
_geom_bond_distance_min
_geom_bond_distance_max
Cu1 Pb4 1_5545 3.22(9) 3.14(14) 3.32(14)
Cu1 Pb4 2_5545 3.35(8) 3.10(11) 3.46(11)
Cu1 Pb4 2_5645 3.35(8) 3.10(11) 3.46(11)
Cu1 Pb5 1_5455 3.29(8) 3.16(10) 3.34(10)
Cu1 Pb5 . 3.29(8) 3.15(10) 3.34(10)
Cu1 S1 2_5645 2.41(8) 2.39(13) 2.45(13)
Cu1 S3 1_5455 2.36(8) 2.29(9) 2.52(9)
Cu1 S3 . 2.37(8) 2.29(9) 2.52(9)
Cu1 S6 . 2.42(9) 2.29(13) 2.48(13)
Pb1 S1 1_5455 2.988(3) 2.949(4) 3.042(4)
Pb1 S1 . 2.988(3) 2.949(4) 3.042(4)
Pb1 S2 3_5455 2.939(3) 2.859(4) 2.987(4)
Pb1 S2 3_5555 2.939(3) 2.859(4) 2.987(4)
Pb1 S4 3_5455 2.901(4) 2.891(6) 2.907(6)
Pb2 Pb2 3_5465 3.7609(11) 3.7302(13) 3.9507(13)
Pb2 Pb2 3_5565 3.7626(11) 3.7302(13) 3.9506(13)
Pb2 Sb2 . 0 0 0
Pb2 S1 . 2.587(3) 2.445(6) 2.673(6)
Pb2 S4 3_5455 3.044(4) 2.890(5) 3.342(5)
Pb2 S4 3_5555 3.045(4) 2.890(5) 3.337(5)
Pb2 S5 . 2.802(4) 2.496(4) 2.983(4)
Pb2 S5 1_5655 2.803(4) 2.490(4) 2.983(4)
Sb2 S1 . 2.529(3) 2.411(6) 2.660(6)
Sb2 S5 . 2.684(4) 2.427(4) 2.982(4)
Sb2 S5 1_5655 2.686(4) 2.427(4) 2.983(4)
Pb3 Sb3 . 0 0 0
Pb3 Pb5 1_5455 3.6940(11) 3.6708(13) 3.7470(13)
Pb3 Pb5 . 3.6944(11) 3.6708(13) 3.7480(13)
Pb3 S2 . 2.597(3) 2.462(6) 2.680(6)
Pb3 S2 3_5455 3.010(3) 2.936(4) 3.199(4)
Pb3 S2 3_5555 3.010(3) 2.936(4) 3.200(4)
Pb3 S4 1_5455 2.838(4) 2.517(4) 3.013(4)
Pb3 S4 . 2.838(4) 2.520(4) 3.013(4)
Sb3 S2 . 2.544(3) 2.438(6) 2.665(6)
Sb3 S4 1_5455 2.717(4) 2.452(4) 2.993(4)
Sb3 S4 . 2.717(4) 2.452(4) 2.994(4)
Pb4 S1 1_5455 3.037(3) 2.890(4) 3.137(4)
Pb4 S1 . 3.037(3) 2.890(4) 3.136(4)
Pb4 S3 1_5465 2.948(4) 2.830(4) 3.076(4)
Pb4 S3 1_5565 2.947(4) 2.830(4) 3.076(4)
Pb4 S5 . 2.893(4) 2.843(6) 2.953(6)
Pb5 Sb5 . 0 0 0
Pb5 S3 . 2.519(4) 2.429(6) 2.596(6)
Pb5 S5 1_5545 3.047(4) 2.894(5) 3.284(5)
Pb5 S5 1_5645 3.045(4) 2.894(5) 3.280(5)
Pb5 S6 . 2.781(4) 2.532(5) 2.996(5)
Pb5 S6 1_5655 2.780(4) 2.529(5) 2.996(5)
Sb5 S3 . 2.481(4) 2.419(6) 2.596(6)
Sb5 S6 . 2.658(4) 2.411(5) 2.996(5)
Sb5 S6 1_5655 2.658(4) 2.411(5) 2.996(5)

loop_
_jana_atom_site_occ_fourier_absolute_site_label
_jana_atom_site_occ_fourier_absolute
Cu1 0.239(4)
Pb2 0.4801(17)
Sb2 0.5199(17)
Pb3 0.5246(18)
Sb3 0.4754(18)
Pb5 0.2841
Sb5 0.7159

_cod_database_fobs_code 2108114
